data_1505112
loop_
_publ_author_name
'Sonoda, Yoriko'
'Goto, Midori'
'Tsuzuki, Seiji'
'Tamaoki, Nobuyuki'

_publ_section_title
;
 Fluorinated diphenylpolyenes: crystal structures and emission properties.
;
_journal_issue 51
_journal_name_full 'The journal of physical chemistry. A'
_journal_page_first 13441
_journal_page_last 13451
_journal_paper_doi 10.1021/jp0766104
_journal_volume 111
_journal_year 2007
_chemical_formula_sum 'C18 H12 F4'
_chemical_formula_weight 304.28
_chemical_name_systematic
; 
 ? 
;
_space_group_IT_number 2
_symmetry_cell_setting triclinic
_symmetry_space_group_name_Hall '-P 1'
_symmetry_space_group_name_H-M 'P -1'
_atom_sites_solution_hydrogens geom
_atom_sites_solution_primary direct
_atom_sites_solution_secondary difmap
_audit_creation_method SHELXL-97
_cell_angle_alpha 85.677(8)
_cell_angle_beta 73.170(8)
_cell_angle_gamma 79.341(7)
_cell_formula_units_Z 1
_cell_length_a 6.752(3)
_cell_length_b 7.414(3)
_cell_length_c 7.515(3)
_cell_measurement_reflns_used 900
_cell_measurement_temperature 183(2)
_cell_measurement_theta_max 28.117
_cell_measurement_theta_min 2.298
_cell_volume 353.8(3)
_computing_cell_refinement 'Bruker SMART'
_computing_data_collection 'Bruker SMART'
_computing_data_reduction 'Bruker SAINT'
_computing_molecular_graphics 'Bruker SHELXTL'
_computing_publication_material 'Bruker SHELXTL'
_computing_structure_refinement 'SHELXL-97 (Sheldrick, 1997)'
_computing_structure_solution 'SHELXS-97 (Sheldrick, 1990)'
_diffrn_ambient_temperature 183(2)
_diffrn_detector_area_resol_mean 8.366
_diffrn_measured_fraction_theta_full 0.988
_diffrn_measured_fraction_theta_max 0.848
_diffrn_measurement_device_type 'CCD area detector'
_diffrn_measurement_method 'phi and omega scans'
_diffrn_radiation_monochromator graphite
_diffrn_radiation_source 'rotating unit'
_diffrn_radiation_type MoK\a
_diffrn_radiation_wavelength 0.71069
_diffrn_reflns_av_R_equivalents 0.0170
_diffrn_reflns_av_sigmaI/netI 0.0367
_diffrn_reflns_limit_h_max 8
_diffrn_reflns_limit_h_min -8
_diffrn_reflns_limit_k_max 9
_diffrn_reflns_limit_k_min -9
_diffrn_reflns_limit_l_max 9
_diffrn_reflns_limit_l_min -4
_diffrn_reflns_number 1904
_diffrn_reflns_theta_full 25.89
_diffrn_reflns_theta_max 28.06
_diffrn_reflns_theta_min 2.80
_diffrn_standards_decay_% 0.0
_diffrn_standards_interval_time 1024
_diffrn_standards_number 17
_exptl_absorpt_coefficient_mu 0.119
_exptl_absorpt_correction_T_max 0.9882
_exptl_absorpt_correction_T_min 0.9652
_exptl_absorpt_correction_type multi-scan
_exptl_absorpt_process_details sadabs
_exptl_crystal_colour yellow
_exptl_crystal_density_diffrn 1.428
_exptl_crystal_density_method 'not measured'
_exptl_crystal_description rectangular
_exptl_crystal_F_000 156
_exptl_crystal_size_max 0.30
_exptl_crystal_size_mid 0.10
_exptl_crystal_size_min 0.10
_refine_diff_density_max 0.213
_refine_diff_density_min -0.412
_refine_diff_density_rms 0.068
_refine_ls_extinction_method none
_refine_ls_goodness_of_fit_ref 1.079
_refine_ls_hydrogen_treatment constr
_refine_ls_matrix_type full
_refine_ls_number_parameters 100
_refine_ls_number_reflns 1453
_refine_ls_number_restraints 0
_refine_ls_restrained_S_all 1.079
_refine_ls_R_factor_all 0.0863
_refine_ls_R_factor_gt 0.0605
_refine_ls_shift/su_max 0.010
_refine_ls_shift/su_mean 0.003
_refine_ls_structure_factor_coef Fsqd
_refine_ls_weighting_details 'calc w=1/[\s^2^(Fo^2^)+(0.0874P)^2^+0.1798P] where P=(Fo^2^+2Fc^2^)/3'
_refine_ls_weighting_scheme calc
_refine_ls_wR_factor_gt 0.1621
_refine_ls_wR_factor_ref 0.1844
_reflns_number_gt 1008
_reflns_number_total 1453
_reflns_threshold_expression >2sigma(I)
_cod_data_source_file jp0766104-file004.cif
_cod_data_source_block so2fa
_cod_depositor_comments
;
The following automatic conversions were performed:

'_symmetry_cell_setting' value 'Triclinic' changed to 'triclinic'
according to /home/saulius/struct/CIF-dictionaries/cif_core.dic
dictionary named 'cif_core.dic' version 2.4.1 from 2010-06-29.

Automatic conversion script
Id: cif_fix_values 1715 2011-07-08 13:25:40Z adriana 
;
_cod_original_sg_symbol_H-M P-1
_cod_database_code 1505112

loop_
_symmetry_equiv_pos_as_xyz
'x, y, z'
'-x, -y, -z'

loop_
_atom_site_label
_atom_site_type_symbol
_atom_site_fract_x
_atom_site_fract_y
_atom_site_fract_z
_atom_site_U_iso_or_equiv
_atom_site_adp_type
_atom_site_occupancy
_atom_site_symmetry_multiplicity
_atom_site_calc_flag
_atom_site_refinement_flags
F1 F 0.7596(3) 0.0159(2) 0.5552(2) 0.0602(6) Uani 1 1 d .
F2 F 0.8203(2) 0.5906(2) 0.7298(3) 0.0585(6) Uani 1 1 d .
C1 C 0.3607(4) 0.4000(3) 0.7485(3) 0.0380(6) Uani 1 1 d .
H1 H 0.2119 0.4315 0.7856 0.046 Uiso 1 1 calc R
C2 C 0.4520(4) 0.2288(3) 0.6763(4) 0.0435(6) Uani 1 1 d .
H2 H 0.3682 0.1433 0.6640 0.052 Uiso 1 1 calc R
C3 C 0.6681(4) 0.1854(3) 0.6226(4) 0.0409(6) Uani 1 1 d .
C4 C 0.7950(4) 0.3041(3) 0.6377(3) 0.0404(6) Uani 1 1 d .
H4 H 0.9437 0.2718 0.5994 0.048 Uiso 1 1 calc R
C5 C 0.6965(4) 0.4725(3) 0.7109(3) 0.0367(6) Uani 1 1 d .
C6 C 0.4795(4) 0.5285(3) 0.7689(3) 0.0321(6) Uani 1 1 d .
C7 C 0.3878(4) 0.7083(3) 0.8516(3) 0.0354(6) Uani 1 1 d .
H7 H 0.4807 0.7752 0.8814 0.042 Uiso 1 1 calc R
C8 C 0.1857(4) 0.7875(3) 0.8892(3) 0.0354(6) Uani 1 1 d .
H8 H 0.0925 0.7262 0.8527 0.042 Uiso 1 1 calc R
C9 C 0.1012(4) 0.9591(3) 0.9811(3) 0.0366(6) Uani 1 1 d .
H9 H 0.1949 1.0195 1.0181 0.044 Uiso 1 1 calc R

loop_
_atom_site_aniso_label
_atom_site_aniso_U_11
_atom_site_aniso_U_22
_atom_site_aniso_U_33
_atom_site_aniso_U_23
_atom_site_aniso_U_13
_atom_site_aniso_U_12
F1 0.0637(11) 0.0377(9) 0.0705(12) -0.0239(8) -0.0148(9) 0.0155(7)
F2 0.0323(8) 0.0495(10) 0.0891(14) -0.0194(9) -0.0079(8) -0.0033(7)
C1 0.0322(12) 0.0373(13) 0.0406(14) -0.0056(11) -0.0081(10) 0.0026(10)
C2 0.0453(15) 0.0368(13) 0.0474(16) -0.0073(11) -0.0119(12) -0.0033(11)
C3 0.0478(14) 0.0306(12) 0.0380(14) -0.0069(10) -0.0097(11) 0.0082(10)
C4 0.0316(12) 0.0417(14) 0.0385(14) -0.0012(11) -0.0048(10) 0.0089(10)
C5 0.0330(13) 0.0331(12) 0.0401(14) -0.0048(10) -0.0073(10) 0.0006(9)
C6 0.0323(12) 0.0304(11) 0.0288(12) -0.0015(9) -0.0068(10) 0.0039(9)
C7 0.0331(12) 0.0311(12) 0.0381(14) -0.0051(10) -0.0079(10) 0.0026(9)
C8 0.0335(12) 0.0338(12) 0.0347(13) -0.0036(10) -0.0079(10) 0.0029(9)
C9 0.0357(13) 0.0326(12) 0.0366(14) -0.0045(10) -0.0076(10) 0.0035(9)

loop_
_atom_type_symbol
_atom_type_description
_atom_type_scat_dispersion_real
_atom_type_scat_dispersion_imag
_atom_type_scat_source
C C 0.0033 0.0016 'International Tables Vol C Tables 4.2.6.8 and 6.1.1.4'
F F 0.0171 0.0103 'International Tables Vol C Tables 4.2.6.8 and 6.1.1.4'
H H 0.0000 0.0000 'International Tables Vol C Tables 4.2.6.8 and 6.1.1.4'

loop_
_geom_angle_atom_site_label_1
_geom_angle_atom_site_label_2
_geom_angle_atom_site_label_3
_geom_angle
_geom_angle_site_symmetry_1
C2 C1 C6 122.3(2) .
C2 C1 H1 118.9 .
C6 C1 H1 118.9 .
C3 C2 C1 118.2(2) .
C3 C2 H2 120.9 .
C1 C2 H2 120.9 .
F1 C3 C4 118.4(2) .
F1 C3 C2 118.7(2) .
C4 C3 C2 122.9(2) .
C3 C4 C5 116.6(2) .
C3 C4 H4 121.7 .
C5 C4 H4 121.7 .
F2 C5 C4 117.3(2) .
F2 C5 C6 118.2(2) .
C4 C5 C6 124.5(2) .
C5 C6 C1 115.5(2) .
C5 C6 C7 120.8(2) .
C1 C6 C7 123.7(2) .
C8 C7 C6 126.3(2) .
C8 C7 H7 116.9 .
C6 C7 H7 116.9 .
C7 C8 C9 124.1(2) .
C7 C8 H8 118.0 .
C9 C8 H8 118.0 .
C9 C9 C8 124.7(3) 2_577
C9 C9 H9 117.6 2_577
C8 C9 H9 117.6 .

loop_
_geom_bond_atom_site_label_1
_geom_bond_atom_site_label_2
_geom_bond_distance
_geom_bond_site_symmetry_2
F1 C3 1.358(3) .
F2 C5 1.358(3) .
C1 C2 1.380(3) .
C1 C6 1.396(3) .
C1 H1 0.9500 .
C2 C3 1.379(4) .
C2 H2 0.9500 .
C3 C4 1.368(4) .
C4 C5 1.374(3) .
C4 H4 0.9500 .
C5 C6 1.393(3) .
C6 C7 1.464(3) .
C7 C8 1.339(3) .
C7 H7 0.9500 .
C8 C9 1.435(3) .
C8 H8 0.9500 .
C9 C9 1.345(5) 2_577
C9 H9 0.9500 .

loop_
_geom_torsion_atom_site_label_1
_geom_torsion_atom_site_label_2
_geom_torsion_atom_site_label_3
_geom_torsion_atom_site_label_4
_geom_torsion
_geom_torsion_site_symmetry_4
C6 C1 C2 C3 -0.2(4) .
C1 C2 C3 F1 178.6(2) .
C1 C2 C3 C4 0.0(4) .
F1 C3 C4 C5 -178.4(2) .
C2 C3 C4 C5 0.2(4) .
C3 C4 C5 F2 178.9(2) .
C3 C4 C5 C6 -0.3(4) .
F2 C5 C6 C1 -179.1(2) .
C4 C5 C6 C1 0.1(4) .
F2 C5 C6 C7 -1.3(4) .
C4 C5 C6 C7 177.8(2) .
C2 C1 C6 C5 0.2(4) .
C2 C1 C6 C7 -177.5(2) .
C5 C6 C7 C8 170.4(2) .
C1 C6 C7 C8 -12.1(4) .
C6 C7 C8 C9 175.9(2) .
C7 C8 C9 C9 179.6(3) 2_577
